data_2010822
loop_
_publ_author_name
'Greenberg, Mark'
'Shteiman, Vitaly'
'Kaftory, Menahem'

_publ_section_title
;2,4,6-Tris(methylthio)-1,3,5-triazine,
 3-methyl-4,6-bis(methylthio)-1,3,5-triazine-2(3<i>H</i>)-thione,
 1,3-dimethyl-4-methylthio-1,3,5-triazine-2,6(1<i>H</i>,3<i>H</i>)-dithione
 and
 1,3,5-trimethyl-1,3,5-triazine-2,4,6(1<i>H</i>,3<i>H</i>,5<i>H</i>)-trithione
;
_journal_issue 4
_journal_name_full 'Acta Crystallographica Section C'
_journal_page_first 465
_journal_page_last 468
_journal_paper_doi 10.1107/S0108270100000214
_journal_volume 56
_journal_year 2000
_chemical_formula_sum 'C6 H9 N3 S3'
_chemical_formula_weight 219.34
_chemical_name_common SNN
_chemical_name_systematic
;
 1,3-Dimethyl-4-methylthio-1,3,5-triazine-2,6(1H,3H)-dithione
;
_space_group_IT_number 2
_symmetry_cell_setting triclinic
_symmetry_space_group_name_Hall '-P 1'
_symmetry_space_group_name_H-M 'P -1'
_audit_creation_method SHELXL-97
_cell_angle_alpha 107.30(5)
_cell_angle_beta 100.65(5)
_cell_angle_gamma 93.05(5)
_cell_formula_units_Z 6
_cell_length_a 9.618(5)
_cell_length_b 11.435(6)
_cell_length_c 13.910(7)
_cell_measurement_reflns_used 5974
_cell_measurement_temperature 293(2)
_cell_measurement_theta_max 27.48
_cell_measurement_theta_min 2.17
_cell_volume 1425.9(14)
_computing_cell_refinement 'DENZO-SMN (Otwinowski & Minor, 1997)'
_computing_data_collection 'COLLECT (Nonius, 1998)'
_computing_data_reduction DENZO-SMN
_computing_molecular_graphics 'ORTEPII (Johnson, 1976) and TEXSAN  (Molecular Structure Corporation, 1995)'
_computing_publication_material 'WORD (Microsoft, 1998)'
_computing_structure_refinement 'SHELXL97 (Sheldrick, 1997)'
_computing_structure_solution 'SHELXS97 (Sheldrick, 1997)'
_diffrn_ambient_temperature 293(2)
_diffrn_detector_area_resol_mean '56 microns'
_diffrn_measured_fraction_theta_full .914
_diffrn_measured_fraction_theta_max .914
_diffrn_measurement_device_type 'Kappa CCD'
_diffrn_measurement_method '\f scans'
_diffrn_radiation_monochromator graphite
_diffrn_radiation_source 'fine-focus sealed tube'
_diffrn_radiation_type MoK\a
_diffrn_radiation_wavelength .71070
_diffrn_reflns_av_R_equivalents .019
_diffrn_reflns_av_sigmaI/netI .0442
_diffrn_reflns_limit_h_max 12
_diffrn_reflns_limit_h_min 0
_diffrn_reflns_limit_k_max 14
_diffrn_reflns_limit_k_min -14
_diffrn_reflns_limit_l_max 16
_diffrn_reflns_limit_l_min -16
_diffrn_reflns_number 21286
_diffrn_reflns_theta_full 27.48
_diffrn_reflns_theta_max 27.48
_diffrn_reflns_theta_min 2.17
_exptl_absorpt_coefficient_mu .728
_exptl_absorpt_correction_type none
_exptl_crystal_colour yellow
_exptl_crystal_density_diffrn 1.533
_exptl_crystal_density_method 'not measured'
_exptl_crystal_description 'trigonal prism'
_exptl_crystal_F_000 684
_exptl_crystal_size_max .30
_exptl_crystal_size_mid .15
_exptl_crystal_size_min .10
_refine_diff_density_max .379
_refine_diff_density_min -.336
_refine_ls_extinction_method none
_refine_ls_goodness_of_fit_ref 1.065
_refine_ls_hydrogen_treatment constr
_refine_ls_matrix_type full
_refine_ls_number_parameters 334
_refine_ls_number_reflns 5970
_refine_ls_number_restraints 0
_refine_ls_restrained_S_all 1.065
_refine_ls_R_factor_all .0603
_refine_ls_R_factor_gt .0439
_refine_ls_shift/su_max .002
_refine_ls_shift/su_mean .000
_refine_ls_structure_factor_coef Fsqd
_refine_ls_weighting_details 'calc w = 1/[\s^2^(Fo^2^)+(0.0549P)^2^+0.5239P] where P=(Fo^2^+2Fc^2^)/3'
_refine_ls_weighting_scheme calc
_refine_ls_wR_factor_ref .1291
_reflns_number_gt 4595
_reflns_number_total 5970
_reflns_threshold_expression I>2\s(I)
_cod_data_source_file jz1377.cif
_cod_data_source_block III
_cod_original_cell_volume 1425.9(2)
_cod_database_code 2010822
_cod_database_fobs_code 2010822

loop_
_symmetry_equiv_pos_as_xyz
'x, y, z'
'-x, -y, -z'

loop_
_atom_site_label
_atom_site_fract_x
_atom_site_fract_y
_atom_site_fract_z
_atom_site_U_iso_or_equiv
_atom_site_adp_type
_atom_site_calc_flag
_atom_site_refinement_flags
_atom_site_occupancy
_atom_site_disorder_assembly
_atom_site_disorder_group
_atom_site_type_symbol
S2A .51892(8) .49176(6) .31593(6) .0636(2) Uani d . 1 . . S
S4A .93909(7) .25962(6) .44949(4) .04772(16) Uani d . 1 . . S
S6A .69820(7) .11600(6) .05616(5) .05675(19) Uani d . 1 . . S
N1A .61718(18) .30058(16) .19507(13) .0401(4) Uani d . 1 . . N
N3A .73020(19) .36776(16) .36865(13) .0392(4) Uani d . 1 . . N
N5A .80135(19) .19475(16) .25529(13) .0394(4) Uani d . 1 . . N
C1A .5083(3) .3089(2) .10773(19) .0573(7) Uani d . 1 . . C
H11A .4664 .3844 .1284 .086 Uiso calc R 1 . . H
H12A .4356 .2402 .0873 .086 Uiso calc R 1 . . H
H13A .5521 .3076 .0508 .086 Uiso calc R 1 . . H
C2A .6250(2) .38237(19) .29060(17) .0406(5) Uani d . 1 . . C
C3A .7568(3) .4605(2) .47237(19) .0596(7) Uani d . 1 . . C
H31A .7954 .4230 .5232 .089 Uiso calc R 1 . . H
H32A .6689 .4909 .4859 .089 Uiso calc R 1 . . H
H33A .8234 .5276 .4752 .089 Uiso calc R 1 . . H
C4A .8129(2) .27291(19) .34617(16) .0372(4) Uani d . 1 . . C
C44A 1.0106(3) .1215(2) .38828(19) .0539(6) Uani d . 1 . . C
H41A .9345 .0558 .3555 .081 Uiso calc R 1 . . H
H42A 1.0764 .0993 .4390 .081 Uiso calc R 1 . . H
H43A 1.0591 .1354 .3376 .081 Uiso calc R 1 . . H
C6A .7063(2) .20793(19) .17443(16) .0383(5) Uani d . 1 . . C
S2B .03958(8) .46521(6) -.28445(5) .05496(18) Uani d . 1 . . S
S4B -.10679(7) .84238(5) -.00825(5) .04970(17) Uani d . 1 . . S
S6B .27355(7) .57615(6) .11469(5) .05465(18) Uani d . 1 . . S
N1B .1499(2) .53268(15) -.08289(14) .0406(4) Uani d . 1 . . N
N3B -.02261(19) .64953(16) -.13564(13) .0393(4) Uani d . 1 . . N
N5B .08003(19) .69758(15) .04075(13) .0391(4) Uani d . 1 . . N
C1B .2371(3) .4292(2) -.1077(2) .0653(8) Uani d . 1 . . C
H11B .1773 .3564 -.1526 .098 Uiso calc R 1 . . H
H12B .2814 .4143 -.0453 .098 Uiso calc R 1 . . H
H13B .3093 .4498 -.1412 .098 Uiso calc R 1 . . H
C2B .0569(2) .55157(18) -.16363(16) .0385(5) Uani d . 1 . . C
C3B -.1269(3) .6755(3) -.2158(2) .0606(7) Uani d . 1 . . C
H31B -.2145 .6234 -.2292 .091 Uiso calc R 1 . . H
H32B -.0906 .6596 -.2777 .091 Uiso calc R 1 . . H
H33B -.1438 .7603 -.1929 .091 Uiso calc R 1 . . H
C4B -.0052(2) .71859(18) -.03475(17) .0379(4) Uani d . 1 . . C
C44B -.0367(3) .9128(2) .12699(19) .0594(7) Uani d . 1 . . C
H41B -.0574 .8567 .1632 .089 Uiso calc R 1 . . H
H42B -.0796 .9869 .1513 .089 Uiso calc R 1 . . H
H43B .0646 .9325 .1388 .089 Uiso calc R 1 . . H
C6B .1626(2) .60347(18) .01950(16) .0374(4) Uani d . 1 . . C
S2C .63244(8) .92140(7) .77534(5) .06005(19) Uani d . 1 . . S
S4C .34295(7) .78616(5) .38887(4) .04609(16) Uani d . 1 . . S
S6C .23512(8) 1.18550(6) .65611(5) .05621(19) Uani d . 1 . . S
N1C .4244(2) 1.03988(16) .70662(13) .0406(4) Uani d . 1 . . N
N3C .48270(19) .87142(16) .58428(14) .0395(4) Uani d . 1 . . N
N5C .30184(19) .98447(15) .53279(13) .0389(4) Uani d . 1 . . N
C1C .4474(3) 1.1235(3) .81431(18) .0673(8) Uani d . 1 . . C
H11C .4662 1.0765 .8611 .101 Uiso calc R 1 . . H
H12C .3637 1.1638 .8241 .101 Uiso calc R 1 . . H
H13C .5271 1.1843 .8272 .101 Uiso calc R 1 . . H
C2C .5093(2) .94582(19) .68588(17) .0406(5) Uani d . 1 . . C
C3C .5713(3) .7698(2) .5533(2) .0555(6) Uani d . 1 . . C
H31C .5206 .7092 .4909 .083 Uiso calc R 1 . . H
H32C .5916 .7324 .6069 .083 Uiso calc R 1 . . H
H33C .6589 .8023 .5421 .083 Uiso calc R 1 . . H
C4C .3764(2) .89200(18) .51229(16) .0373(4) Uani d . 1 . . C
C44C .1885(3) .8383(2) .32802(18) .0514(6) Uani d . 1 . . C
H41C .1127 .8338 .3636 .077 Uiso calc R 1 . . H
H42C .1592 .7870 .2576 .077 Uiso calc R 1 . . H
H43C .2107 .9220 .3303 .077 Uiso calc R 1 . . H
C6C .3251(2) 1.06463(18) .63037(16) .0384(5) Uani d . 1 . . C

loop_
_atom_site_aniso_label
_atom_site_aniso_U_11
_atom_site_aniso_U_22
_atom_site_aniso_U_33
_atom_site_aniso_U_12
_atom_site_aniso_U_13
_atom_site_aniso_U_23
S2A .0658(4) .0561(4) .0634(4) .0318(3) .0103(3) .0081(3)
S4A .0501(3) .0530(3) .0349(3) .0069(3) -.0016(2) .0123(2)
S6A .0623(4) .0616(4) .0353(3) .0236(3) .0006(3) .0018(3)
N1A .0364(9) .0429(10) .0369(10) .0086(8) .0009(7) .0100(7)
N3A .0425(10) .0374(9) .0324(10) .0053(7) .0047(7) .0050(7)
N5A .0390(10) .0390(9) .0366(10) .0097(7) .0028(7) .0090(7)
C1A .0518(14) .0665(16) .0458(14) .0239(12) -.0061(11) .0128(11)
C2A .0391(11) .0370(11) .0439(13) .0051(9) .0082(9) .0102(9)
C3A .0676(17) .0548(15) .0418(14) .0070(12) .0049(12) -.0027(11)
C4A .0348(10) .0382(11) .0375(12) .0031(8) .0050(8) .0121(8)
C44A .0501(14) .0581(15) .0512(15) .0144(11) .0025(11) .0174(11)
C6A .0355(11) .0382(11) .0375(12) .0038(8) .0036(8) .0088(8)
S2B .0691(4) .0526(4) .0344(3) .0060(3) .0094(3) .0018(2)
S4B .0497(4) .0463(3) .0491(4) .0216(3) .0034(3) .0105(2)
S6B .0673(4) .0549(4) .0409(4) .0292(3) .0032(3) .0149(3)
N1B .0507(11) .0337(9) .0367(10) .0145(8) .0103(8) .0077(7)
N3B .0389(10) .0430(10) .0340(10) .0070(8) .0031(7) .0114(7)
N5B .0447(10) .0355(9) .0359(10) .0133(8) .0071(7) .0090(7)
C1B .088(2) .0505(14) .0576(17) .0391(14) .0206(14) .0088(11)
C2B .0431(12) .0343(10) .0357(12) .0003(9) .0089(9) .0079(8)
C3B .0554(15) .0797(18) .0451(15) .0216(14) -.0005(11) .0213(12)
C4B .0370(11) .0342(10) .0416(12) .0066(8) .0074(8) .0106(8)
C44B .0639(16) .0501(14) .0535(15) .0250(12) .0029(12) .0029(11)
C6B .0429(11) .0320(10) .0370(12) .0073(8) .0094(9) .0090(8)
S2C .0605(4) .0665(4) .0520(4) .0162(3) -.0031(3) .0242(3)
S4C .0522(3) .0415(3) .0389(3) .0129(2) .0102(2) .0023(2)
S6C .0668(4) .0477(3) .0461(4) .0261(3) .0079(3) .0017(3)
N1C .0503(11) .0363(9) .0316(10) .0081(8) .0065(7) .0061(7)
N3C .0394(10) .0384(9) .0407(10) .0112(7) .0101(7) .0102(7)
N5C .0406(10) .0361(9) .0357(10) .0083(7) .0056(7) .0056(7)
C1C .086(2) .0656(17) .0358(14) .0194(15) -.0005(13) -.0006(11)
C2C .0397(12) .0393(11) .0437(13) .0028(9) .0068(9) .0157(9)
C3C .0539(15) .0524(14) .0614(16) .0260(12) .0154(12) .0144(11)
C4C .0401(11) .0339(10) .0370(12) .0041(8) .0094(8) .0088(8)
C44C .0573(15) .0476(13) .0412(13) .0103(11) .0013(10) .0065(10)
C6C .0397(11) .0344(10) .0388(12) .0035(8) .0078(9) .0085(8)

loop_
_atom_type_symbol
_atom_type_description
_atom_type_scat_dispersion_real
_atom_type_scat_dispersion_imag
_atom_type_scat_source
C C .0033 .0016 'International Tables Vol C Tables 4.2.6.8 and 6.1.1.4'
H H .0000 .0000 'International Tables Vol C Tables 4.2.6.8 and 6.1.1.4'
N N .0061 .0033 'International Tables Vol C Tables 4.2.6.8 and 6.1.1.4'
S S .1246 .1234 'International Tables Vol C Tables 4.2.6.8 and 6.1.1.4'

loop_
_geom_angle_atom_site_label_1
_geom_angle_atom_site_label_2
_geom_angle_atom_site_label_3
_geom_angle
N1A C2A S2A 123.95(17)
N1A C2A N3A 115.25(19)
N1A C6A S6A 121.68(16)
N3A C2A S2A 120.80(17)
N3A C4A S4A 116.28(16)
N5A C4A S4A 119.64(17)
N5A C4A N3A 124.07(19)
N5A C6A S6A 120.40(17)
N5A C6A N1A 117.92(19)
C2A N1A C1A 118.94(19)
C2A N1A C6A 123.63(18)
C2A N3A C3A 118.94(19)
C4A S4A C44A 101.07(12)
C4A N3A C2A 119.52(18)
C4A N3A C3A 121.39(19)
C4A N5A C6A 119.43(19)
C6A N1A C1A 117.43(19)
N1B C2B S2B 123.14(17)
N1B C2B N3B 114.85(19)
N1B C6B S6B 121.97(16)
N3B C2B S2B 122.01(17)
N3B C4B S4B 116.47(16)
N5B C4B S4B 119.23(17)
N5B C4B N3B 124.30(19)
N5B C6B S6B 119.85(17)
N5B C6B N1B 118.18(19)
C2B N1B C1B 117.43(19)
C2B N1B C6B 123.40(18)
C2B N3B C3B 118.99(19)
C4B S4B C44B 100.62(12)
C4B N3B C2B 120.14(18)
C4B N3B C3B 120.86(19)
C4B N5B C6B 119.08(19)
C6B N1B C1B 119.15(19)
C2C N1C C1C 117.96(19)
C2C N1C C6C 123.06(19)
C2C N3C C3C 119.34(19)
C4C S4C C44C 101.14(12)
C4C N3C C2C 120.47(18)
C4C N3C C3C 120.18(19)
C4C N5C C6C 119.81(19)
C6C N1C C1C 118.84(19)
N1C C2C N3C 115.13(19)
N1C C2C S2C 122.92(18)
N1C C6C S6C 121.90(16)
N3C C2C S2C 121.94(17)
N3C C4C S4C 116.74(16)
N5C C4C S4C 120.05(17)
N5C C4C N3C 123.2(2)
N5C C6C S6C 120.12(17)
N5C C6C N1C 117.98(19)

loop_
_geom_bond_atom_site_label_1
_geom_bond_atom_site_label_2
_geom_bond_site_symmetry_2
_geom_bond_distance
_geom_bond_publ_flag
S2A C2A . 1.654(2) ?
S4A C4A . 1.751(2) ?
S4A C44A . 1.796(3) ?
S6A C6A . 1.653(2) ?
N1A C1A . 1.480(3) ?
N1A C2A . 1.365(3) ?
N1A C6A . 1.395(3) ?
N3A C2A . 1.397(3) ?
N3A C3A . 1.482(3) ?
N3A C4A . 1.374(3) ?
N5A C4A . 1.294(3) ?
N5A C6A . 1.363(3) ?
S2B C2B . 1.649(2) ?
S4B C4B . 1.751(2) ?
S4B C44B . 1.793(3) ?
S6B C6B . 1.658(2) ?
N1B C1B . 1.481(3) ?
N1B C2B . 1.379(3) ?
N1B C6B . 1.392(3) ?
N3B C2B . 1.390(3) ?
N3B C3B . 1.467(3) ?
N3B C4B . 1.364(3) ?
N5B C4B . 1.298(3) ?
N5B C6B . 1.366(3) ?
S2C C2C . 1.651(2) ?
S4C C4C . 1.742(2) ?
S4C C44C . 1.791(3) ?
S6C C6C . 1.654(2) ?
N1C C1C . 1.487(3) ?
N1C C2C . 1.380(3) ?
N1C C6C . 1.396(3) ?
N3C C2C . 1.384(3) ?
N3C C3C . 1.485(3) ?
N3C C4C . 1.375(3) ?
N5C C4C . 1.300(3) ?
N5C C6C . 1.363(3) ?

loop_
_geom_torsion_atom_site_label_1
_geom_torsion_atom_site_label_2
_geom_torsion_atom_site_label_3
_geom_torsion_atom_site_label_4
_geom_torsion
C1A N1A C2A S2A .2(3)
C1A N1A C2A N3A 179.7(2)
C1A N1A C6A S6A 3.7(3)
C1A N1A C6A N5A -176.2(2)
C2A N1A C6A S6A -176.62(17)
C2A N1A C6A N5A 3.5(3)
C2A N3A C4A S4A -178.51(15)
C2A N3A C4A N5A .8(3)
C3A N3A C2A S2A -7.0(3)
C3A N3A C2A N1A 173.5(2)
C3A N3A C4A S4A 5.9(3)
C3A N3A C4A N5A -174.8(2)
C4A N3A C2A S2A 177.34(16)
C4A N3A C2A N1A -2.2(3)
C4A N5A C6A S6A 175.24(16)
C4A N5A C6A N1A -4.9(3)
C44A S4A C4A N3A 176.03(17)
C44A S4A C4A N5A -3.4(2)
C6A N1A C2A S2A -179.48(17)
C6A N1A C2A N3A .1(3)
C6A N5A C4A S4A -177.80(16)
C6A N5A C4A N3A 2.9(3)
C1B N1B C2B S2B -.2(3)
C1B N1B C2B N3B 179.7(2)
C1B N1B C6B S6B .5(3)
C1B N1B C6B N5B -179.3(2)
C2B N3B C4B S4B 178.26(15)
C2B N3B C4B N5B -2.1(3)
C2B N1B C6B S6B 178.78(16)
C2B N1B C6B N5B -1.0(3)
C3B N3B C2B S2B 1.1(3)
C3B N3B C2B N1B -178.7(2)
C3B N3B C4B S4B -3.0(3)
C3B N3B C4B N5B 176.7(2)
C4B N3B C2B S2B 179.91(16)
C4B N3B C2B N1B .1(3)
C4B N5B C6B S6B 179.28(17)
C4B N5B C6B N1B -1.0(3)
C44B S4B C4B N3B -174.34(18)
C44B S4B C4B N5B 6.0(2)
C6B N1B C2B S2B -178.46(16)
C6B N1B C2B N3B 1.4(3)
C6B N5B C4B N3B 2.5(3)
C6B N5B C4B S4B -177.85(16)
C1C N1C C2C S2C 1.0(3)
C1C N1C C2C N3C -179.9(2)
C1C N1C C6C S6C 1.2(3)
C1C N1C C6C N5C -177.7(2)
C2C N3C C4C S4C -175.32(15)
C2C N3C C4C N5C 4.2(3)
C2C N1C C6C S6C -174.46(17)
C2C N1C C6C N5C 6.6(3)
C3C N3C C4C S4C 5.4(3)
C3C N3C C2C S2C -2.7(3)
C3C N3C C2C N1C 178.16(19)
C3C N3C C4C N5C -175.0(2)
C4C N3C C2C S2C 178.00(16)
C4C N3C C2C N1C -1.1(3)
C4C N5C C6C S6C 177.64(17)
C4C N5C C6C N1C -3.4(3)
C44C S4C C4C N3C 173.79(17)
C44C S4C C4C N5C -5.8(2)
C6C N1C C2C S2C 176.67(16)
C6C N1C C2C N3C -4.2(3)
C6C N5C C4C S4C 177.74(15)
C6C N5C C4C N3C -1.8(3)

loop_
_cod_related_entry_id
_cod_related_entry_database
_cod_related_entry_code
1 ChemSpider 30652281
